data_1516135
loop_
_publ_author_name
'Mita, Tsuyoshi'
'Sugawara, Masumi'
'Saito, Keisuke'
'Sato, Yoshihiro'

_publ_section_title
;
 Catalytic Enantioselective Silylation of N-Sulfonylimines: Asymmetric
 Synthesis of \a-Amino Acids from CO2 via Stereospecific Carboxylation of
 \a-Amino Silanes.
;
_journal_issue 11
_journal_name_full 'Organic letters'
_journal_page_first 3028
_journal_page_last 3031
_journal_paper_doi 10.1021/ol501143c
_journal_volume 16
_journal_year 2014
_chemical_absolute_configuration 'CHOOSE rm ad rmad syn or unk'
_chemical_formula_moiety 'C14 H25 N O2 S Sn'
_chemical_formula_sum 'C14 H25 N O2 S Sn'
_chemical_formula_weight 390.11
_space_group_IT_number 4
_symmetry_cell_setting monoclinic
_symmetry_Int_Tables_number 4
_symmetry_space_group_name_Hall 'P 2yb'
_symmetry_space_group_name_H-M 'P 1 21 1'
_atom_sites_solution_hydrogens geom
_atom_sites_solution_primary direct
_atom_sites_solution_secondary difmap
_cell_angle_alpha 90.0000
_cell_angle_beta 110.738(8)
_cell_angle_gamma 90.0000
_cell_formula_units_Z 4
_cell_length_a 11.1188(3)
_cell_length_b 10.5531(3)
_cell_length_c 15.6491(5)
_cell_measurement_reflns_used 17132
_cell_measurement_temperature 93
_cell_measurement_theta_max 27.47
_cell_measurement_theta_min 3.38
_cell_volume 1717.26(13)
_computing_cell_refinement 'RAPID AUTO'
_computing_data_collection 'RAPID AUTO (Rigaku, ????)'
_computing_data_reduction 'RAPID AUTO'
_computing_molecular_graphics 'CrystalStructure 4.1'
_computing_publication_material 'CrystalStructure 4.1 (Rigaku, 2013)'
_computing_structure_refinement 'SHELXL97 (Sheldrick, 2008)'
_computing_structure_solution 'Il Milione (Burla, et al., 2007)'
_diffrn_ambient_temperature 93
_diffrn_detector_area_resol_mean 10.000
_diffrn_measured_fraction_theta_full 0.997
_diffrn_measured_fraction_theta_max 0.997
_diffrn_measurement_device_type 'Rigaku R-AXIS RAPID II'
_diffrn_measurement_method \w
_diffrn_radiation_type 'Mo K\a'
_diffrn_radiation_wavelength 0.71075
_diffrn_reflns_av_R_equivalents 0.0159
_diffrn_reflns_limit_h_max 14
_diffrn_reflns_limit_h_min -14
_diffrn_reflns_limit_k_max 13
_diffrn_reflns_limit_k_min -12
_diffrn_reflns_limit_l_max 20
_diffrn_reflns_limit_l_min -20
_diffrn_reflns_number 16969
_diffrn_reflns_theta_full 27.46
_diffrn_reflns_theta_max 27.46
_diffrn_reflns_theta_min 3.38
_diffrn_standards_number 0
_exptl_absorpt_coefficient_mu 1.608
_exptl_absorpt_correction_T_max 0.953
_exptl_absorpt_correction_T_min 0.750
_exptl_absorpt_correction_type multi-scan
_exptl_absorpt_process_details 'ABSCOR (Rigaku, 1995)'
_exptl_crystal_colour colorless
_exptl_crystal_density_diffrn 1.509
_exptl_crystal_density_method 'not measured'
_exptl_crystal_description block
_exptl_crystal_F_000 792.00
_exptl_crystal_size_max 0.140
_exptl_crystal_size_mid 0.130
_exptl_crystal_size_min 0.030
_refine_diff_density_max 0.60
_refine_diff_density_min -0.30
_refine_ls_abs_structure_details 'Flack, H. D. (1983), Acta Cryst. A39, 876-881.  3074 Friedel Pairs'
_refine_ls_abs_structure_Flack -0.008(14)
_refine_ls_extinction_method none
_refine_ls_goodness_of_fit_ref 1.037
_refine_ls_hydrogen_treatment constr
_refine_ls_number_parameters 344
_refine_ls_number_reflns 4132
_refine_ls_number_restraints 1
_refine_ls_R_factor_gt 0.0170
_refine_ls_shift/su_max 0.001
_refine_ls_structure_factor_coef Fsqd
_refine_ls_weighting_details 'w = 1/[\s^2^(Fo^2^)+(0.0273P)^2^+0.0000P] where P=(Fo^2^+2Fc^2^)/3'
_refine_ls_weighting_scheme calc
_refine_ls_wR_factor_ref 0.0434
_reflns_number_gt 4048
_reflns_number_total 7206
_reflns_threshold_expression F^2^>2.0\s(F^2^)
_cod_data_source_file ol501143c_si_003.cif
_cod_data_source_block SX236
_cod_depositor_comments 'Adding full bibliography for 1516134--1516135.cif.'
_cod_database_code 1516135

loop_
_symmetry_equiv_pos_site_id
_symmetry_equiv_pos_as_xyz
1 +X,+Y,+Z
2 -X,1/2+Y,-Z

loop_
_atom_site_label
_atom_site_type_symbol
_atom_site_fract_x
_atom_site_fract_y
_atom_site_fract_z
_atom_site_U_iso_or_equiv
_atom_site_adp_type
_atom_site_occupancy
_atom_site_symmetry_multiplicity
_atom_site_calc_flag
_atom_site_refinement_flags
Sn1 Sn 0.46802(2) 0.52621(2) 0.89604(2) 0.01682(5) Uani 1 2 d .
Sn2 Sn 0.94530(2) 0.38876(2) 0.87877(2) 0.01694(5) Uani 1 2 d .
S1 S 1.06433(6) 0.43439(6) 0.64123(5) 0.01428(12) Uani 1 2 d .
S2 S 0.53648(6) 0.45734(6) 0.64306(4) 0.01428(12) Uani 1 2 d .
O1 O 0.95174(17) 0.51219(19) 0.60749(13) 0.0196(4) Uani 1 2 d .
O31 O 0.45527(19) 0.35459(18) 0.59462(14) 0.0218(4) Uani 1 2 d .
O34 O 1.18935(17) 0.49508(18) 0.66714(14) 0.0213(4) Uani 1 2 d .
O35 O 0.66488(18) 0.42964(19) 0.70498(14) 0.0223(4) Uani 1 2 d .
N6 N 0.45852(19) 0.5246(2) 0.70041(14) 0.0166(4) Uani 1 2 d .
N32 N 1.06652(19) 0.3651(2) 0.73419(15) 0.0178(4) Uani 1 2 d .
C3 C 1.0550(2) 0.3163(3) 0.55414(17) 0.0152(5) Uani 1 2 d .
C4 C 0.5495(2) 0.5690(3) 0.55894(17) 0.0157(5) Uani 1 2 d .
C5 C 0.4817(3) 0.7419(3) 0.76941(18) 0.0153(5) Uani 1 2 d .
C7 C 0.9229(3) 0.2540(3) 0.52338(19) 0.0203(5) Uani 1 2 d .
C8 C 1.0392(4) -0.0364(3) 0.7883(2) 0.0329(7) Uani 1 2 d .
C9 C 0.6401(3) 0.6766(3) 0.60711(18) 0.0212(5) Uani 1 2 d .
C10 C 0.5716(3) 0.8322(3) 0.8173(2) 0.0226(6) Uani 1 2 d .
C11 C 0.4139(3) 0.3328(3) 0.8643(2) 0.0247(6) Uani 1 2 d .
C12 C 0.9445(3) 0.1726(3) 0.75093(18) 0.0182(5) Uani 1 2 d .
C13 C 0.5172(2) 0.6029(2) 0.78193(17) 0.0140(5) Uani 1 2 d .
C14 C 0.5419(4) 0.9604(3) 0.8107(2) 0.0312(8) Uani 1 2 d .
C15 C 1.0538(3) 0.0949(3) 0.7843(2) 0.0241(6) Uani 1 2 d .
C16 C 0.9524(2) 0.3145(3) 0.74988(18) 0.0170(5) Uani 1 2 d .
C17 C 0.6379(3) 0.5370(4) 1.01595(19) 0.0289(6) Uani 1 2 d .
C18 C 0.3597(3) 0.7822(3) 0.7154(2) 0.0200(5) Uani 1 2 d .
C19 C 1.0742(3) 0.3881(3) 0.47434(18) 0.0244(5) Uani 1 2 d .
C20 C 0.6047(3) 0.4965(3) 0.4963(2) 0.0287(7) Uani 1 2 d .
C21 C 1.1632(3) 0.2196(3) 0.59376(19) 0.0216(5) Uani 1 2 d .
C22 C 0.4197(3) 1.0004(3) 0.7557(2) 0.0279(7) Uani 1 2 d .
C23 C 0.4150(3) 0.6190(3) 0.5042(2) 0.0264(6) Uani 1 2 d .
C24 C 0.3285(3) 0.9109(3) 0.7080(2) 0.0243(6) Uani 1 2 d .
C25 C 0.9194(4) -0.0907(3) 0.7593(2) 0.0335(8) Uani 1 2 d .
C26 C 0.8076(3) 0.2822(3) 0.9149(2) 0.0322(7) Uani 1 2 d .
C27 C 0.3146(3) 0.6390(3) 0.9087(2) 0.0307(7) Uani 1 2 d .
C28 C 0.8232(3) 0.1151(3) 0.7232(2) 0.0242(6) Uani 1 2 d .
C29 C 1.1324(3) 0.3576(3) 0.9800(2) 0.0291(7) Uani 1 2 d .
C30 C 0.8108(4) -0.0148(3) 0.7265(2) 0.0330(7) Uani 1 2 d .
C33 C 0.9126(3) 0.5881(3) 0.8660(2) 0.0344(8) Uani 1 2 d .
H6 H 0.37471 0.51333 0.68129 0.0199 Uiso 1 2 calc R
H32 H 1.14142 0.35702 0.77864 0.0214 Uiso 1 2 calc R
H7A H 0.91062 0.21242 0.57568 0.0243 Uiso 1 2 calc R
H7B H 0.91686 0.19083 0.47611 0.0243 Uiso 1 2 calc R
H7C H 0.85636 0.3186 0.49854 0.0243 Uiso 1 2 calc R
H8 H 1.11334 -0.0886 0.81148 0.0395 Uiso 1 2 calc R
H9A H 0.64834 0.73623 0.5615 0.0255 Uiso 1 2 calc R
H9B H 0.72487 0.64166 0.64244 0.0255 Uiso 1 2 calc R
H9C H 0.60527 0.72083 0.64829 0.0255 Uiso 1 2 calc R
H10 H 0.65507 0.8055 0.85527 0.0271 Uiso 1 2 calc R
H11A H 0.49095 0.27936 0.88404 0.0296 Uiso 1 2 calc R
H11B H 0.36954 0.32373 0.79824 0.0296 Uiso 1 2 calc R
H11C H 0.35625 0.30652 0.89611 0.0296 Uiso 1 2 calc R
H13 H 0.61263 0.5967 0.79922 0.0168 Uiso 1 2 calc R
H14 H 0.60475 1.02066 0.84362 0.0374 Uiso 1 2 calc R
H15 H 1.13734 0.13138 0.80402 0.0289 Uiso 1 2 calc R
H16 H 0.87447 0.34608 0.69946 0.0204 Uiso 1 2 calc R
H17A H 0.7083 0.49204 1.00512 0.0346 Uiso 1 2 calc R
H17B H 0.62124 0.4978 1.06746 0.0346 Uiso 1 2 calc R
H17C H 0.66181 0.62597 1.03012 0.0346 Uiso 1 2 calc R
H18 H 0.2967 0.72164 0.68316 0.0240 Uiso 1 2 calc R
H19A H 1.08681 0.32716 0.431 0.0293 Uiso 1 2 calc R
H19B H 1.14997 0.44292 0.4979 0.0293 Uiso 1 2 calc R
H19C H 0.99809 0.43994 0.4433 0.0293 Uiso 1 2 calc R
H20A H 0.61985 0.55545 0.45283 0.0344 Uiso 1 2 calc R
H20B H 0.54343 0.43116 0.46283 0.0344 Uiso 1 2 calc R
H20C H 0.68602 0.45641 0.53322 0.0344 Uiso 1 2 calc R
H21A H 1.15048 0.17448 0.64465 0.0259 Uiso 1 2 calc R
H21B H 1.24618 0.26358 0.61577 0.0259 Uiso 1 2 calc R
H21C H 1.16225 0.15873 0.5462 0.0259 Uiso 1 2 calc R
H22 H 0.39862 1.08799 0.75077 0.0334 Uiso 1 2 calc R
H23A H 0.3837 0.67067 0.54403 0.0317 Uiso 1 2 calc R
H23B H 0.35649 0.54747 0.48036 0.0317 Uiso 1 2 calc R
H23C H 0.41876 0.67081 0.45328 0.0317 Uiso 1 2 calc R
H24 H 0.24487 0.93755 0.67039 0.0291 Uiso 1 2 calc R
H25 H 0.91088 -0.18008 0.76167 0.0402 Uiso 1 2 calc R
H26A H 0.81802 0.2997 0.97864 0.0386 Uiso 1 2 calc R
H26B H 0.82082 0.19155 0.90768 0.0386 Uiso 1 2 calc R
H26C H 0.72072 0.30621 0.87505 0.0386 Uiso 1 2 calc R
H27A H 0.3366 0.72893 0.90916 0.0368 Uiso 1 2 calc R
H27B H 0.30183 0.61755 0.96585 0.0368 Uiso 1 2 calc R
H27C H 0.23532 0.62186 0.85694 0.0368 Uiso 1 2 calc R
H28 H 0.74815 0.16634 0.70167 0.0291 Uiso 1 2 calc R
H29A H 1.15342 0.26713 0.9825 0.0349 Uiso 1 2 calc R
H29B H 1.13267 0.38531 1.03986 0.0349 Uiso 1 2 calc R
H29C H 1.19655 0.40601 0.96394 0.0349 Uiso 1 2 calc R
H30 H 0.72772 -0.05233 0.70632 0.0395 Uiso 1 2 calc R
H33A H 0.99485 0.63286 0.89179 0.0413 Uiso 1 2 calc R
H33B H 0.8561 0.61289 0.89902 0.0413 Uiso 1 2 calc R
H33C H 0.87188 0.61029 0.80128 0.0413 Uiso 1 2 calc R

loop_
_atom_site_aniso_label
_atom_site_aniso_U_11
_atom_site_aniso_U_22
_atom_site_aniso_U_33
_atom_site_aniso_U_12
_atom_site_aniso_U_13
_atom_site_aniso_U_23
Sn1 0.02273(8) 0.01327(8) 0.01722(8) 0.00019(7) 0.01048(6) -0.00031(7)
Sn2 0.01829(8) 0.01588(9) 0.01852(8) 0.00114(7) 0.00884(6) 0.00150(7)
S1 0.0148(3) 0.0108(3) 0.0190(3) -0.0010(2) 0.0081(2) 0.0006(2)
S2 0.0159(3) 0.0118(3) 0.0167(3) 0.0015(2) 0.0076(2) -0.0003(2)
O1 0.0179(8) 0.0159(10) 0.0252(10) 0.0047(8) 0.0077(7) 0.0029(8)
O31 0.0272(10) 0.0141(10) 0.0271(10) -0.0054(8) 0.0133(9) -0.0075(8)
O34 0.0166(9) 0.0176(9) 0.0308(11) -0.0045(7) 0.0096(8) -0.0031(8)
O35 0.0192(9) 0.0222(10) 0.0253(10) 0.0081(8) 0.0077(8) 0.0034(8)
N6 0.0139(9) 0.0186(10) 0.0189(10) -0.0028(10) 0.0077(8) -0.0050(10)
N32 0.0109(9) 0.0226(12) 0.0193(10) -0.0007(8) 0.0045(8) 0.0033(9)
C3 0.0160(11) 0.0153(12) 0.0167(12) 0.0016(10) 0.0088(10) -0.0027(10)
C4 0.0147(11) 0.0172(12) 0.0153(12) -0.0026(10) 0.0055(9) 0.0009(10)
C5 0.0191(12) 0.0145(12) 0.0149(12) -0.0007(10) 0.0093(10) -0.0001(10)
C7 0.0196(12) 0.0191(13) 0.0224(13) -0.0034(11) 0.0076(10) -0.0040(11)
C8 0.051(2) 0.0217(16) 0.0264(16) 0.0082(15) 0.0139(15) 0.0074(13)
C9 0.0253(13) 0.0201(13) 0.0197(13) -0.0044(11) 0.0096(11) 0.0002(11)
C10 0.0217(13) 0.0204(14) 0.0243(15) -0.0022(12) 0.0063(11) -0.0029(12)
C11 0.0272(14) 0.0178(14) 0.0280(15) -0.0008(12) 0.0084(12) 0.0005(12)
C12 0.0239(13) 0.0165(13) 0.0148(12) -0.0039(11) 0.0075(10) 0.0009(10)
C13 0.0142(11) 0.0131(12) 0.0161(12) -0.0003(10) 0.0070(9) -0.0006(10)
C14 0.0408(19) 0.0174(15) 0.0358(19) -0.0105(14) 0.0140(15) -0.0096(13)
C15 0.0233(14) 0.0198(14) 0.0277(16) 0.0011(12) 0.0073(12) 0.0028(12)
C16 0.0146(11) 0.0173(13) 0.0208(13) -0.0005(10) 0.0085(10) 0.0017(10)
C17 0.0342(15) 0.0301(15) 0.0199(13) -0.0037(15) 0.0066(11) -0.0036(14)
C18 0.0210(13) 0.0173(13) 0.0215(13) -0.0020(11) 0.0072(11) -0.0021(11)
C19 0.0325(13) 0.0222(13) 0.0229(13) 0.0024(14) 0.0153(11) 0.0036(14)
C20 0.0359(16) 0.0314(18) 0.0273(15) -0.0083(13) 0.0218(13) -0.0076(12)
C21 0.0229(13) 0.0170(12) 0.0254(14) 0.0041(11) 0.0090(11) -0.0015(11)
C22 0.0420(17) 0.0156(16) 0.0285(15) 0.0029(12) 0.0155(14) -0.0024(11)
C23 0.0199(13) 0.0318(16) 0.0229(14) -0.0010(12) 0.0019(11) 0.0104(13)
C24 0.0290(13) 0.0204(14) 0.0220(13) 0.0053(12) 0.0073(11) 0.0002(11)
C25 0.060(2) 0.0128(15) 0.0304(16) -0.0081(14) 0.0193(15) 0.0010(12)
C26 0.0330(15) 0.0374(18) 0.0354(17) -0.0054(14) 0.0234(14) 0.0030(14)
C27 0.0390(16) 0.0258(16) 0.0377(17) 0.0064(13) 0.0265(14) 0.0021(13)
C28 0.0252(14) 0.0269(15) 0.0218(14) -0.0061(12) 0.0097(12) -0.0013(12)
C29 0.0259(14) 0.0318(17) 0.0276(15) 0.0033(13) 0.0070(12) 0.0052(13)
C30 0.0445(18) 0.0287(16) 0.0266(16) -0.0176(15) 0.0137(14) -0.0034(13)
C33 0.0344(17) 0.0162(15) 0.0421(19) 0.0014(13) 0.0004(14) -0.0032(13)

loop_
_atom_type_symbol
_atom_type_description
_atom_type_scat_dispersion_real
_atom_type_scat_dispersion_imag
_atom_type_scat_source
C C 0.0033 0.0016
;
International Tables for Crystallography
(1992, Vol. C, Tables 4.2.6.8 and 6.1.1.4)
;
H H 0.0000 0.0000
;
International Tables for Crystallography
(1992, Vol. C, Table 6.1.1.4)
;
N N 0.0061 0.0033
;
International Tables for Crystallography
(1992, Vol. C, Tables 4.2.6.8 and 6.1.1.4)
;
O O 0.0106 0.0060
;
International Tables for Crystallography
(1992, Vol. C, Tables 4.2.6.8 and 6.1.1.4)
;
S S 0.1246 0.1234
;
International Tables for Crystallography
(1992, Vol. C, Tables 4.2.6.8 and 6.1.1.4)
;
Sn Sn -0.6537 1.4246
;
International Tables for Crystallography
(1992, Vol. C, Tables 4.2.6.8 and 6.1.1.4)
;

loop_
_geom_angle_atom_site_label_1
_geom_angle_atom_site_label_2
_geom_angle_atom_site_label_3
_geom_angle
_geom_angle_publ_flag
C11 Sn1 C13 107.08(12) yes
C11 Sn1 C17 110.04(12) yes
C11 Sn1 C27 112.54(12) yes
C13 Sn1 C17 107.22(11) yes
C13 Sn1 C27 107.79(12) yes
C17 Sn1 C27 111.88(12) yes
C16 Sn2 C26 108.59(12) yes
C16 Sn2 C29 106.45(12) yes
C16 Sn2 C33 109.10(13) yes
C26 Sn2 C29 108.81(12) yes
C26 Sn2 C33 115.54(15) yes
C29 Sn2 C33 107.99(12) yes
O1 S1 O34 118.39(12) yes
O1 S1 N32 108.84(13) yes
O1 S1 C3 107.78(11) yes
O34 S1 N32 103.88(11) yes
O34 S1 C3 107.83(13) yes
N32 S1 C3 109.95(12) yes
O31 S2 O35 119.14(12) yes
O31 S2 N6 105.24(13) yes
O31 S2 C4 107.66(12) yes
O35 S2 N6 108.28(12) yes
O35 S2 C4 107.78(12) yes
N6 S2 C4 108.35(13) yes
S2 N6 C13 124.76(18) yes
S1 N32 C16 124.91(15) yes
S1 C3 C7 109.0(2) yes
S1 C3 C19 106.40(19) yes
S1 C3 C21 108.93(16) yes
C7 C3 C19 110.6(2) yes
C7 C3 C21 111.8(2) yes
C19 C3 C21 110.0(3) yes
S2 C4 C9 109.48(17) yes
S2 C4 C20 107.1(2) yes
S2 C4 C23 108.5(2) yes
C9 C4 C20 110.1(2) yes
C9 C4 C23 111.3(2) yes
C20 C4 C23 110.3(2) yes
C10 C5 C13 119.3(2) yes
C10 C5 C18 118.6(3) yes
C13 C5 C18 122.0(2) yes
C15 C8 C25 120.9(3) yes
C5 C10 C14 121.4(3) yes
C15 C12 C16 122.7(2) yes
C15 C12 C28 118.3(3) yes
C16 C12 C28 118.9(3) yes
Sn1 C13 N6 109.71(17) yes
Sn1 C13 C5 109.5(2) yes
N6 C13 C5 114.75(19) yes
C10 C14 C22 119.7(3) yes
C8 C15 C12 119.7(3) yes
Sn2 C16 N32 109.69(16) yes
Sn2 C16 C12 109.0(2) yes
N32 C16 C12 114.9(2) yes
C5 C18 C24 120.6(2) yes
C14 C22 C24 119.5(3) yes
C18 C24 C22 120.2(2) yes
C8 C25 C30 119.8(3) yes
C12 C28 C30 121.1(3) yes
C25 C30 C28 120.1(3) yes
S2 N6 H6 117.618 no
C13 N6 H6 117.621 no
S1 N32 H32 117.539 no
C16 N32 H32 117.550 no
C3 C7 H7A 109.476 no
C3 C7 H7B 109.471 no
C3 C7 H7C 109.468 no
H7A C7 H7B 109.473 no
H7A C7 H7C 109.472 no
H7B C7 H7C 109.467 no
C15 C8 H8 119.541 no
C25 C8 H8 119.552 no
C4 C9 H9A 109.476 no
C4 C9 H9B 109.469 no
C4 C9 H9C 109.471 no
H9A C9 H9B 109.474 no
H9A C9 H9C 109.469 no
H9B C9 H9C 109.468 no
C5 C10 H10 119.311 no
C14 C10 H10 119.307 no
Sn1 C11 H11A 109.469 no
Sn1 C11 H11B 109.477 no
Sn1 C11 H11C 109.468 no
H11A C11 H11B 109.471 no
H11A C11 H11C 109.473 no
H11B C11 H11C 109.470 no
Sn1 C13 H13 107.541 no
N6 C13 H13 107.545 no
C5 C13 H13 107.544 no
C10 C14 H14 120.138 no
C22 C14 H14 120.124 no
C8 C15 H15 120.136 no
C12 C15 H15 120.141 no
Sn2 C16 H16 107.672 no
N32 C16 H16 107.680 no
C12 C16 H16 107.685 no
Sn1 C17 H17A 109.474 no
Sn1 C17 H17B 109.470 no
Sn1 C17 H17C 109.471 no
H17A C17 H17B 109.476 no
H17A C17 H17C 109.473 no
H17B C17 H17C 109.464 no
C5 C18 H18 119.698 no
C24 C18 H18 119.700 no
C3 C19 H19A 109.470 no
C3 C19 H19B 109.478 no
C3 C19 H19C 109.467 no
H19A C19 H19B 109.469 no
H19A C19 H19C 109.469 no
H19B C19 H19C 109.474 no
C4 C20 H20A 109.470 no
C4 C20 H20B 109.468 no
C4 C20 H20C 109.473 no
H20A C20 H20B 109.474 no
H20A C20 H20C 109.467 no
H20B C20 H20C 109.475 no
C3 C21 H21A 109.470 no
C3 C21 H21B 109.467 no
C3 C21 H21C 109.467 no
H21A C21 H21B 109.476 no
H21A C21 H21C 109.477 no
H21B C21 H21C 109.472 no
C14 C22 H22 120.266 no
C24 C22 H22 120.266 no
C4 C23 H23A 109.474 no
C4 C23 H23B 109.469 no
C4 C23 H23C 109.473 no
H23A C23 H23B 109.477 no
H23A C23 H23C 109.466 no
H23B C23 H23C 109.468 no
C18 C24 H24 119.906 no
C22 C24 H24 119.913 no
C8 C25 H25 120.074 no
C30 C25 H25 120.078 no
Sn2 C26 H26A 109.472 no
Sn2 C26 H26B 109.467 no
Sn2 C26 H26C 109.465 no
H26A C26 H26B 109.474 no
H26A C26 H26C 109.477 no
H26B C26 H26C 109.472 no
Sn1 C27 H27A 109.475 no
Sn1 C27 H27B 109.474 no
Sn1 C27 H27C 109.471 no
H27A C27 H27B 109.469 no
H27A C27 H27C 109.469 no
H27B C27 H27C 109.469 no
C12 C28 H28 119.445 no
C30 C28 H28 119.451 no
Sn2 C29 H29A 109.476 no
Sn2 C29 H29B 109.471 no
Sn2 C29 H29C 109.470 no
H29A C29 H29B 109.467 no
H29A C29 H29C 109.471 no
H29B C29 H29C 109.473 no
C25 C30 H30 119.948 no
C28 C30 H30 119.952 no
Sn2 C33 H33A 109.475 no
Sn2 C33 H33B 109.469 no
Sn2 C33 H33C 109.469 no
H33A C33 H33B 109.472 no
H33A C33 H33C 109.470 no
H33B C33 H33C 109.472 no

loop_
_geom_bond_atom_site_label_1
_geom_bond_atom_site_label_2
_geom_bond_distance
_geom_bond_publ_flag
Sn1 C11 2.136(3) yes
Sn1 C13 2.199(3) yes
Sn1 C17 2.143(2) yes
Sn1 C27 2.146(4) yes
Sn2 C16 2.191(3) yes
Sn2 C26 2.131(4) yes
Sn2 C29 2.148(3) yes
Sn2 C33 2.133(3) yes
S1 O1 1.4325(19) yes
S1 O34 1.4518(19) yes
S1 N32 1.621(3) yes
S1 C3 1.823(3) yes
S2 O31 1.4426(19) yes
S2 O35 1.4432(18) yes
S2 N6 1.616(3) yes
S2 C4 1.810(3) yes
N6 C13 1.465(3) yes
N32 C16 1.476(4) yes
C3 C7 1.523(4) yes
C3 C19 1.539(4) yes
C3 C21 1.532(4) yes
C4 C9 1.528(4) yes
C4 C20 1.532(5) yes
C4 C23 1.530(4) yes
C5 C10 1.393(4) yes
C5 C13 1.513(4) yes
C5 C18 1.387(3) yes
C8 C15 1.399(5) yes
C8 C25 1.371(5) yes
C10 C14 1.388(5) yes
C12 C15 1.405(4) yes
C12 C16 1.500(4) yes
C12 C28 1.400(4) yes
C14 C22 1.392(4) yes
C18 C24 1.397(4) yes
C22 C24 1.393(4) yes
C25 C30 1.388(5) yes
C28 C30 1.381(5) yes
N6 H6 0.880 no
N32 H32 0.880 no
C7 H7A 0.980 no
C7 H7B 0.980 no
C7 H7C 0.980 no
C8 H8 0.950 no
C9 H9A 0.980 no
C9 H9B 0.980 no
C9 H9C 0.980 no
C10 H10 0.950 no
C11 H11A 0.980 no
C11 H11B 0.980 no
C11 H11C 0.980 no
C13 H13 1.000 no
C14 H14 0.950 no
C15 H15 0.950 no
C16 H16 1.000 no
C17 H17A 0.980 no
C17 H17B 0.980 no
C17 H17C 0.980 no
C18 H18 0.950 no
C19 H19A 0.980 no
C19 H19B 0.980 no
C19 H19C 0.980 no
C20 H20A 0.980 no
C20 H20B 0.980 no
C20 H20C 0.980 no
C21 H21A 0.980 no
C21 H21B 0.980 no
C21 H21C 0.980 no
C22 H22 0.950 no
C23 H23A 0.980 no
C23 H23B 0.980 no
C23 H23C 0.980 no
C24 H24 0.950 no
C25 H25 0.950 no
C26 H26A 0.980 no
C26 H26B 0.980 no
C26 H26C 0.980 no
C27 H27A 0.980 no
C27 H27B 0.980 no
C27 H27C 0.980 no
C28 H28 0.950 no
C29 H29A 0.980 no
C29 H29B 0.980 no
C29 H29C 0.980 no
C30 H30 0.950 no
C33 H33A 0.980 no
C33 H33B 0.980 no
C33 H33C 0.980 no

loop_
_geom_contact_atom_site_label_1
_geom_contact_atom_site_label_2
_geom_contact_distance
_geom_contact_publ_flag
_geom_contact_site_symmetry_2
O1 C7 2.994(4) no .
O1 C16 3.051(4) no .
O1 C19 3.150(4) no .
O31 C20 3.029(4) no .
O31 C23 3.088(4) no .
O34 C19 3.047(3) no .
O34 C21 3.102(3) no .
O35 C9 2.986(4) no .
O35 C13 2.982(4) no .
O35 C20 3.172(4) no .
N6 C9 3.297(4) no .
N6 C11 3.439(4) no .
N6 C18 2.972(4) no .
N6 C23 3.098(4) no .
N32 C7 3.328(3) no .
N32 C15 2.973(4) no .
N32 C21 3.165(4) no .
C5 C22 2.804(4) no .
C5 C27 3.501(5) no .
C7 C12 3.588(4) no .
C7 C16 3.501(4) no .
C8 C28 2.763(5) no .
C9 C13 3.550(4) no .
C10 C24 2.766(4) no .
C12 C25 2.800(4) no .
C14 C18 2.780(4) no .
C15 C30 2.781(5) no .
C18 C27 3.572(5) no .
C26 C28 3.537(5) no .
Sn2 O35 3.3614(17) no .
O31 C9 3.500(3) no 2_646
O31 C21 3.542(4) no 1_455
O31 C23 3.498(4) no 2_646
O34 N6 2.867(3) no 1_655
O34 C18 3.510(3) no 1_655
O35 Sn2 3.3614(17) no .
O35 C16 3.255(3) no .
O35 C26 3.470(4) no .
O35 C33 3.438(4) no .
N6 O34 2.867(3) no 1_455
C9 O31 3.500(3) no 2_656
C16 O35 3.255(3) no .
C18 O34 3.510(3) no 1_455
C21 O31 3.542(4) no 1_655
C23 O31 3.498(4) no 2_656
C26 O35 3.470(4) no .
C33 O35 3.438(4) no .
Sn1 H6 3.1495 no .
Sn2 H32 3.1213 no .
S1 H7A 2.8668 no .
S1 H7C 2.8583 no .
S1 H16 2.7418 no .
S1 H19A 3.5706 no .
S1 H19B 2.7310 no .
S1 H19C 2.9196 no .
S1 H21A 2.8995 no .
S1 H21B 2.8402 no .
S2 H9B 2.8611 no .
S2 H9C 2.8774 no .
S2 H13 2.7178 no .
S2 H20A 3.5704 no .
S2 H20B 2.8621 no .
S2 H20C 2.7827 no .
S2 H23A 2.9140 no .
S2 H23B 2.7900 no .
S2 H23C 3.5855 no .
O1 H32 3.2098 no .
O1 H7A 3.2099 no .
O1 H7C 2.6315 no .
O1 H16 2.5997 no .
O1 H19B 3.3182 no .
O1 H19C 2.8960 no .
O31 H6 2.5117 no .
O31 H20B 2.7017 no .
O31 H20C 3.2259 no .
O31 H23A 3.4555 no .
O31 H23B 2.6750 no .
O34 H32 2.4718 no .
O34 H19B 2.5861 no .
O34 H19C 3.4432 no .
O34 H21A 3.4132 no .
O34 H21B 2.7155 no .
O35 H6 3.2372 no .
O35 H9B 2.6213 no .
O35 H9C 3.2020 no .
O35 H13 2.4955 no .
O35 H20B 3.5440 no .
O35 H20C 2.7941 no .
N6 H9C 2.9256 no .
N6 H11B 2.9813 no .
N6 H18 2.7002 no .
N6 H23A 2.7597 no .
N6 H23B 3.2306 no .
N32 H7A 2.9510 no .
N32 H15 2.6995 no .
N32 H21A 2.7941 no .
N32 H21B 3.3457 no .
N32 H29C 3.3945 no .
C3 H32 3.3257 no .
C3 H16 3.5398 no .
C4 H6 3.2284 no .
C4 H13 3.5844 no .
C5 H6 2.8234 no .
C5 H9C 2.7152 no .
C5 H14 3.2789 no .
C5 H23A 3.3867 no .
C5 H24 3.2729 no .
C5 H27A 3.1472 no .
C7 H16 3.1432 no .
C7 H19A 2.8056 no .
C7 H19B 3.3496 no .
C7 H19C 2.6194 no .
C7 H21A 2.7029 no .
C7 H21B 3.3672 no .
C7 H21C 2.7468 no .
C8 H30 3.2442 no .
C9 H13 3.2393 no .
C9 H20A 2.6699 no .
C9 H20B 3.3529 no .
C9 H20C 2.7228 no .
C9 H23A 2.6672 no .
C9 H23B 3.3624 no .
C9 H23C 2.7678 no .
C10 H9C 3.0359 no .
C10 H13 2.5603 no .
C10 H18 3.2509 no .
C10 H22 3.2640 no .
C10 H27A 3.5699 no .
C11 H6 3.3377 no .
C12 H32 2.8458 no .
C12 H7A 2.6662 no .
C12 H8 3.2807 no .
C12 H21A 3.2729 no .
C12 H26B 3.2148 no .
C12 H30 3.2770 no .
C13 H9C 2.8864 no .
C13 H10 2.6443 no .
C13 H11B 3.4260 no .
C13 H17A 3.5814 no .
C13 H18 2.6994 no .
C13 H23A 3.5583 no .
C13 H27A 3.5493 no .
C14 H24 3.2639 no .
C15 H32 2.9441 no .
C15 H7A 3.3240 no .
C15 H16 3.3000 no .
C15 H21A 2.8806 no .
C15 H25 3.2673 no .
C15 H28 3.2679 no .
C15 H29A 3.4231 no .
C16 H7A 2.8126 no .
C16 H15 2.7289 no .
C16 H21A 3.5093 no .
C16 H26B 3.5324 no .
C16 H28 2.6374 no .
C16 H29A 3.5687 no .
C16 H33C 3.4210 no .
C17 H11A 3.4543 no .
C17 H13 3.3623 no .
C18 H6 2.9026 no .
C18 H9C 3.3183 no .
C18 H10 3.2478 no .
C18 H13 3.2939 no .
C18 H22 3.2773 no .
C18 H23A 3.0259 no .
C18 H27A 3.1820 no .
C18 H27C 3.4419 no .
C19 H7A 3.3621 no .
C19 H7B 2.7258 no .
C19 H7C 2.6829 no .
C19 H21A 3.3621 no .
C19 H21B 2.6990 no .
C19 H21C 2.7023 no .
C20 H9A 2.7071 no .
C20 H9B 2.6831 no .
C20 H9C 3.3544 no .
C20 H23A 3.3576 no .
C20 H23B 2.7348 no .
C20 H23C 2.6694 no .
C21 H32 3.3212 no .
C21 H7A 2.7224 no .
C21 H7B 2.7228 no .
C21 H7C 3.3695 no .
C21 H15 3.5278 no .
C21 H19A 2.6394 no .
C21 H19B 2.7699 no .
C21 H19C 3.3560 no .
C22 H10 3.2587 no .
C22 H18 3.2732 no .
C23 H6 3.1623 no .
C23 H9A 2.7235 no .
C23 H9B 3.3655 no .
C23 H9C 2.7082 no .
C23 H20A 2.7533 no .
C23 H20B 2.6536 no .
C23 H20C 3.3555 no .
C24 H14 3.2654 no .
C25 H15 3.2637 no .
C25 H28 3.2530 no .
C26 H28 3.3919 no .
C26 H33B 3.5538 no .
C27 H11C 3.5532 no .
C27 H18 3.5725 no .
C28 H7A 2.9860 no .
C28 H15 3.2716 no .
C28 H16 2.5601 no .
C28 H25 3.2561 no .
C28 H26B 3.0071 no .
C28 H26C 3.5961 no .
C29 H32 3.1884 no .
C29 H26A 3.5411 no .
C29 H33A 3.3453 no .
C30 H8 3.2441 no .
C30 H26B 3.5454 no .
C33 H16 3.5657 no .
C33 H29C 3.5473 no .
H6 H9C 3.5456 no .
H6 H11B 2.7259 no .
H6 H13 2.7786 no .
H6 H18 2.3672 no .
H6 H23A 2.7446 no .
H6 H23B 3.0995 no .
H32 H15 2.4172 no .
H32 H16 2.7846 no .
H32 H21A 2.8753 no .
H32 H21B 3.3057 no .
H32 H29A 3.2854 no .
H32 H29C 2.7916 no .
H7A H16 2.5406 no .
H7A H19C 3.5255 no .
H7A H21A 2.5297 no .
H7A H21B 3.5983 no .
H7A H21C 3.0456 no .
H7A H28 3.1479 no .
H7B H19A 2.6615 no .
H7B H19C 2.8842 no .
H7B H21A 2.9802 no .
H7B H21C 2.5774 no .
H7C H16 3.0923 no .
H7C H19A 3.0998 no .
H7C H19B 3.5217 no .
H7C H19C 2.4156 no .
H7C H21A 3.5973 no .
H8 H15 2.3444 no .
H8 H25 2.3161 no .
H9A H20A 2.5001 no .
H9A H20B 3.5825 no .
H9A H20C 3.0369 no .
H9A H23A 2.9397 no .
H9A H23C 2.6075 no .
H9B H13 3.1576 no .
H9B H20A 2.9227 no .
H9B H20B 3.5901 no .
H9B H20C 2.5312 no .
H9B H23A 3.5662 no .
H9C H10 3.2135 no .
H9C H13 2.6767 no .
H9C H20A 3.5748 no .
H9C H23A 2.4829 no .
H9C H23B 3.5716 no .
H9C H23C 3.0676 no .
H10 H13 2.3567 no .
H10 H14 2.3302 no .
H10 H17C 3.3071 no .
H11A H17A 3.3504 no .
H11A H17B 3.5647 no .
H11C H27B 3.5775 no .
H11C H27C 3.5601 no .
H13 H17A 3.2103 no .
H13 H17C 3.4715 no .
H13 H18 3.5859 no .
H14 H22 2.3475 no .
H15 H21A 2.5897 no .
H15 H29A 3.0874 no .
H16 H28 2.3677 no .
H16 H33C 3.2166 no .
H17B H27B 3.5692 no .
H18 H23A 2.7308 no .
H18 H24 2.3414 no .
H18 H27A 3.4058 no .
H18 H27C 3.2070 no .
H19A H21A 3.5496 no .
H19A H21B 2.8848 no .
H19A H21C 2.4581 no .
H19B H21B 2.5945 no .
H19B H21C 3.0841 no .
H19C H21C 3.5567 no .
H20A H23B 3.1082 no .
H20A H23C 2.5480 no .
H20B H23A 3.5715 no .
H20B H23B 2.5112 no .
H20B H23C 2.8624 no .
H20C H23B 3.5897 no .
H20C H23C 3.5892 no .
H22 H24 2.3457 no .
H25 H30 2.3379 no .
H26A H29B 3.4059 no .
H26B H28 3.0450 no .
H26B H29A 3.5520 no .
H26C H28 3.1968 no .
H26C H33B 3.5329 no .
H28 H30 2.3225 no .
H29B H33A 3.4681 no .
H29C H33A 3.2003 no .
S1 H6 3.3859 no 1_655
S1 H7B 3.3183 no 2_756
S2 H23C 3.4922 no 2_646
O1 H7B 2.9587 no 2_756
O1 H9B 3.0832 no .
O1 H19A 3.3782 no 2_756
O1 H20C 2.8275 no .
O1 H21C 2.7611 no 2_756
O31 H9A 2.6197 no 2_646
O31 H19B 3.3233 no 1_455
O31 H20A 3.2826 no 2_646
O31 H21B 2.6423 no 1_455
O31 H23C 2.6512 no 2_646
O34 H6 2.0026 no 1_655
O34 H7B 2.9686 no 2_756
O34 H11B 2.9295 no 1_655
O34 H18 2.6443 no 1_655
O34 H27C 3.1302 no 1_655
O35 H16 2.5216 no .
O35 H23C 3.5817 no 2_646
O35 H26C 2.8276 no .
O35 H28 2.9351 no .
O35 H33B 3.5929 no .
O35 H33C 2.9574 no .
N6 H21B 3.5638 no 1_455
N32 H11B 3.1867 no 1_655
N32 H11C 3.3763 no 1_655
N32 H27C 3.4645 no 1_655
C7 H18 3.3072 no 2_646
C7 H19B 3.3694 no 2_746
C7 H19C 3.4208 no 2_746
C7 H20C 3.4371 no .
C7 H23A 3.3111 no 2_646
C7 H24 3.5245 no 2_646
C8 H17A 3.4629 no 2_747
C8 H19A 3.5231 no 2_746
C8 H19C 3.5083 no 2_746
C8 H24 3.4202 no 1_645
C9 H20B 3.3166 no 2_656
C9 H25 3.4706 no 1_565
C9 H30 3.2362 no 1_565
C9 H33C 3.2890 no .
C10 H29A 3.5846 no 2_757
C10 H29B 3.3039 no 2_757
C10 H29C 3.5666 no 2_757
C10 H30 3.1061 no 1_565
C11 H32 2.8571 no 1_455
C11 H15 3.5786 no 1_455
C11 H17C 3.0307 no 2_647
C11 H22 3.1058 no 1_545
C11 H26C 3.3678 no .
C11 H29C 3.3962 no 1_455
C13 H33B 3.5605 no .
C14 H17B 3.0871 no 2_657
C14 H30 3.0570 no 1_565
C15 H17A 3.5863 no 2_747
C15 H17C 3.4693 no 2_747
C17 H8 3.3778 no 2_757
C17 H11A 3.5543 no 2_657
C17 H11C 3.1507 no 2_657
C17 H15 3.1921 no 2_757
C17 H26A 3.3837 no .
C17 H27A 3.4330 no 2_647
C17 H29A 3.3534 no 2_757
C18 H7B 3.5831 no 2_656
C18 H7C 3.3811 no 2_656
C19 H7A 3.5283 no 2_756
C19 H7B 3.2807 no 2_756
C19 H23B 3.5326 no 1_655
C19 H24 3.5069 no 2_646
C20 H7C 3.3596 no .
C20 H21C 3.3634 no 2_756
C20 H23A 3.5062 no 2_646
C20 H23C 3.5561 no 2_646
C21 H11B 3.3930 no 1_655
C21 H19C 3.3946 no 2_746
C21 H20A 3.2548 no 2_746
C21 H22 3.2033 no 1_645
C21 H24 3.2168 no 1_645
C22 H11A 3.4928 no 1_565
C22 H11B 3.5579 no 1_565
C22 H17B 2.9590 no 2_657
C22 H20A 3.1886 no 2_656
C22 H21A 3.4164 no 1_465
C23 H7A 3.5271 no 2_656
C23 H19B 3.4555 no 1_455
C23 H20B 3.3413 no 2_656
C23 H28 3.1280 no 2_656
C23 H30 3.5973 no 2_656
C24 H7C 3.3043 no 2_656
C24 H8 3.3296 no 1_465
C24 H17B 3.4794 no 2_657
C24 H19C 3.5774 no 2_656
C24 H20A 3.1649 no 2_656
C24 H20B 3.4525 no 2_656
C24 H21A 3.3536 no 1_465
C25 H19A 3.0788 no 2_746
C25 H29B 3.4010 no 2_747
C25 H33A 3.5044 no 1_545
C25 H33C 3.3036 no 1_545
C26 H11A 3.3804 no .
C26 H14 3.4880 no 1_545
C26 H17A 3.0367 no .
C26 H27B 3.0965 no 2_647
C26 H33A 3.4280 no 2_747
C27 H11A 3.5245 no 2_657
C27 H26A 3.1624 no 2_657
C27 H29C 3.0522 no 1_455
C27 H33A 3.4710 no 1_455
C28 H23B 3.1840 no 2_646
C28 H23C 3.1536 no 2_646
C29 H10 2.8662 no 2_747
C29 H11C 3.2439 no 1_655
C29 H17C 3.3897 no 2_747
C29 H27B 3.3795 no 1_655
C29 H33B 3.1772 no 2_747
C30 H9C 3.5384 no 1_545
C30 H14 3.4233 no 1_545
C30 H19A 3.4844 no 2_746
C30 H23B 3.1792 no 2_646
C33 H9B 3.4269 no .
C33 H13 3.1237 no .
C33 H25 2.9370 no 1_565
C33 H29A 3.3108 no 2_757
C33 H29B 3.5756 no 2_757
H6 S1 3.3859 no 1_455
H6 O34 2.0026 no 1_455
H6 H19B 3.1550 no 1_455
H6 H21B 3.0004 no 1_455
H32 C11 2.8571 no 1_655
H32 H11B 2.4698 no 1_655
H32 H11C 2.5019 no 1_655
H32 H27C 3.0817 no 1_655
H7A C19 3.5283 no 2_746
H7A C23 3.5271 no 2_646
H7A H19B 3.0527 no 2_746
H7A H19C 3.0985 no 2_746
H7A H20C 3.4832 no .
H7A H23A 3.1735 no 2_646
H7A H23B 3.2826 no 2_646
H7A H23C 3.5546 no 2_646
H7B S1 3.3183 no 2_746
H7B O1 2.9587 no 2_746
H7B O34 2.9686 no 2_746
H7B C18 3.5831 no 2_646
H7B C19 3.2807 no 2_746
H7B H18 2.7866 no 2_646
H7B H19B 2.7886 no 2_746
H7B H19C 2.9411 no 2_746
H7B H23A 3.2507 no 2_646
H7B H24 3.5141 no 2_646
H7C C18 3.3811 no 2_646
H7C C20 3.3596 no .
H7C C24 3.3043 no 2_646
H7C H18 2.9328 no 2_646
H7C H20A 3.5132 no .
H7C H20B 3.5288 no .
H7C H20C 2.5932 no .
H7C H23A 2.9574 no 2_646
H7C H24 2.7792 no 2_646
H8 C17 3.3778 no 2_747
H8 C24 3.3296 no 1_645
H8 H17A 2.9771 no 2_747
H8 H17B 3.0282 no 2_747
H8 H24 3.0621 no 1_645
H8 H26A 3.3143 no 2_747
H8 H27A 3.0854 no 1_645
H8 H27C 3.3164 no 1_645
H9A O31 2.6197 no 2_656
H9A H19A 3.0597 no 2_756
H9A H19B 3.4824 no 2_756
H9A H20B 2.8893 no 2_656
H9A H21B 3.3851 no 2_756
H9A H21C 3.2340 no 2_756
H9A H23B 3.3459 no 2_656
H9A H25 3.5550 no 1_565
H9A H30 3.0785 no 1_565
H9B O1 3.0832 no .
H9B C33 3.4269 no .
H9B H16 3.4988 no .
H9B H19A 3.3529 no 2_756
H9B H21C 3.5981 no 2_756
H9B H25 2.9266 no 1_565
H9B H30 3.3774 no 1_565
H9B H33C 2.4663 no .
H9C C30 3.5384 no 1_565
H9C H20B 2.9408 no 2_656
H9C H25 3.3939 no 1_565
H9C H30 2.7447 no 1_565
H9C H33C 3.2946 no .
H10 C29 2.8662 no 2_757
H10 H29A 2.7046 no 2_757
H10 H29B 2.4959 no 2_757
H10 H29C 2.9233 no 2_757
H10 H30 3.1097 no 1_565
H10 H33B 2.9177 no .
H10 H33C 3.4945 no .
H11A C17 3.5543 no 2_647
H11A C22 3.4928 no 1_545
H11A C26 3.3804 no .
H11A C27 3.5245 no 2_647
H11A H14 3.1656 no 1_545
H11A H17B 3.4105 no 2_647
H11A H17C 2.9876 no 2_647
H11A H22 2.8224 no 1_545
H11A H26A 3.4132 no .
H11A H26C 2.6233 no .
H11A H27A 3.1684 no 2_647
H11A H27B 3.1480 no 2_647
H11B O34 2.9295 no 1_455
H11B N32 3.1867 no 1_455
H11B C21 3.3930 no 1_455
H11B C22 3.5579 no 1_545
H11B H32 2.4698 no 1_455
H11B H15 3.3105 no 1_455
H11B H17C 3.5149 no 2_647
H11B H21A 3.1693 no 1_455
H11B H21B 2.7685 no 1_455
H11B H22 2.6487 no 1_545
H11C N32 3.3763 no 1_455
H11C C17 3.1507 no 2_647
H11C C29 3.2439 no 1_455
H11C H32 2.5019 no 1_455
H11C H15 2.9889 no 1_455
H11C H17B 3.3016 no 2_647
H11C H17C 2.2732 no 2_647
H11C H22 3.3871 no 1_545
H11C H29A 3.0407 no 1_455
H11C H29C 2.5917 no 1_455
H13 C33 3.1237 no .
H13 H26C 3.3527 no .
H13 H33B 2.6082 no .
H13 H33C 2.8749 no .
H14 C26 3.4880 no 1_565
H14 C30 3.4233 no 1_565
H14 H11A 3.1656 no 1_565
H14 H17B 3.2840 no 2_657
H14 H26B 2.8850 no 1_565
H14 H26C 3.2460 no 1_565
H14 H27B 2.9700 no 2_657
H14 H28 3.5141 no 1_565
H14 H29B 3.1810 no 2_757
H14 H29C 3.2714 no 2_757
H14 H30 3.0265 no 1_565
H15 C11 3.5786 no 1_655
H15 C17 3.1921 no 2_747
H15 H11B 3.3105 no 1_655
H15 H11C 2.9889 no 1_655
H15 H17A 3.2247 no 2_747
H15 H17B 3.0683 no 2_747
H15 H17C 2.7609 no 2_747
H15 H22 3.3254 no 1_645
H15 H24 3.4289 no 1_645
H16 O35 2.5216 no .
H16 H9B 3.4988 no .
H16 H20C 2.9417 no .
H17A C8 3.4629 no 2_757
H17A C15 3.5863 no 2_757
H17A C26 3.0367 no .
H17A H8 2.9771 no 2_757
H17A H15 3.2247 no 2_757
H17A H26A 2.4775 no .
H17A H26C 2.8648 no .
H17A H27A 3.1988 no 2_647
H17A H29A 3.2586 no 2_757
H17A H33B 3.0027 no .
H17B C14 3.0871 no 2_647
H17B C22 2.9590 no 2_647
H17B C24 3.4794 no 2_647
H17B H8 3.0282 no 2_757
H17B H11A 3.4105 no 2_657
H17B H11C 3.3016 no 2_657
H17B H14 3.2840 no 2_647
H17B H15 3.0683 no 2_757
H17B H22 3.0807 no 2_647
H17B H27A 2.8780 no 2_647
H17C C11 3.0307 no 2_657
H17C C15 3.4693 no 2_757
H17C C29 3.3897 no 2_757
H17C H11A 2.9876 no 2_657
H17C H11B 3.5149 no 2_657
H17C H11C 2.2732 no 2_657
H17C H15 2.7609 no 2_757
H17C H29A 2.6012 no 2_757
H17C H29C 3.3345 no 2_757
H17C H33B 3.4689 no .
H18 O34 2.6443 no 1_455
H18 C7 3.3072 no 2_656
H18 H7B 2.7866 no 2_656
H18 H7C 2.9328 no 2_656
H19A O1 3.3782 no 2_746
H19A C8 3.5231 no 2_756
H19A C25 3.0788 no 2_756
H19A C30 3.4844 no 2_756
H19A H9A 3.0597 no 2_746
H19A H9B 3.3529 no 2_746
H19A H25 3.0253 no 2_756
H19B O31 3.3233 no 1_655
H19B C7 3.3694 no 2_756
H19B C23 3.4555 no 1_655
H19B H6 3.1550 no 1_655
H19B H7A 3.0527 no 2_756
H19B H7B 2.7886 no 2_756
H19B H9A 3.4824 no 2_746
H19B H23A 3.4239 no 1_655
H19B H23B 2.6480 no 1_655
H19C C7 3.4208 no 2_756
H19C C8 3.5083 no 2_756
H19C C21 3.3946 no 2_756
H19C C24 3.5774 no 2_646
H19C H7A 3.0985 no 2_756
H19C H7B 2.9411 no 2_756
H19C H21A 3.0231 no 2_756
H19C H21C 2.9570 no 2_756
H19C H24 2.6571 no 2_646
H20A O31 3.2826 no 2_656
H20A C21 3.2548 no 2_756
H20A C22 3.1886 no 2_646
H20A C24 3.1649 no 2_646
H20A H7C 3.5132 no .
H20A H21B 3.0542 no 2_756
H20A H21C 2.6518 no 2_756
H20A H22 3.1382 no 2_646
H20A H24 3.0956 no 2_646
H20B C9 3.3166 no 2_646
H20B C23 3.3413 no 2_646
H20B C24 3.4525 no 2_646
H20B H7C 3.5288 no .
H20B H9A 2.8893 no 2_646
H20B H9C 2.9408 no 2_646
H20B H23A 2.8786 no 2_646
H20B H23C 3.0097 no 2_646
H20B H30 3.2365 no 2_656
H20C O1 2.8275 no .
H20C C7 3.4371 no .
H20C H7A 3.4832 no .
H20C H7C 2.5932 no .
H20C H16 2.9417 no .
H20C H21C 3.2302 no 2_756
H20C H23A 3.2391 no 2_646
H20C H23C 3.2650 no 2_646
H20C H24 3.5379 no 2_646
H21A C22 3.4164 no 1_645
H21A C24 3.3536 no 1_645
H21A H11B 3.1693 no 1_655
H21A H19C 3.0231 no 2_746
H21A H22 2.8210 no 1_645
H21A H24 2.6863 no 1_645
H21B O31 2.6423 no 1_655
H21B N6 3.5638 no 1_655
H21B H6 3.0004 no 1_655
H21B H9A 3.3851 no 2_746
H21B H11B 2.7685 no 1_655
H21B H20A 3.0542 no 2_746
H21B H22 2.8695 no 1_645
H21B H24 3.5465 no 1_645
H21C O1 2.7611 no 2_746
H21C C20 3.3634 no 2_746
H21C H9A 3.2340 no 2_746
H21C H9B 3.5981 no 2_746
H21C H19C 2.9570 no 2_746
H21C H20A 2.6518 no 2_746
H21C H20C 3.2302 no 2_746
H21C H22 3.4285 no 1_645
H21C H24 2.9673 no 1_645
H22 C11 3.1058 no 1_565
H22 C21 3.2033 no 1_465
H22 H11A 2.8224 no 1_565
H22 H11B 2.6487 no 1_565
H22 H11C 3.3871 no 1_565
H22 H15 3.3254 no 1_465
H22 H17B 3.0807 no 2_657
H22 H20A 3.1382 no 2_656
H22 H21A 2.8210 no 1_465
H22 H21B 2.8695 no 1_465
H22 H21C 3.4285 no 1_465
H23A C7 3.3111 no 2_656
H23A C20 3.5062 no 2_656
H23A H7A 3.1735 no 2_656
H23A H7B 3.2507 no 2_656
H23A H7C 2.9574 no 2_656
H23A H19B 3.4239 no 1_455
H23A H20B 2.8786 no 2_656
H23A H20C 3.2391 no 2_656
H23A H28 3.5977 no 2_656
H23B C19 3.5326 no 1_455
H23B C28 3.1840 no 2_656
H23B C30 3.1792 no 2_656
H23B H7A 3.2826 no 2_656
H23B H9A 3.3459 no 2_646
H23B H19B 2.6480 no 1_455
H23B H28 2.9487 no 2_656
H23B H30 2.9297 no 2_656
H23C S2 3.4922 no 2_656
H23C O31 2.6512 no 2_656
H23C O35 3.5817 no 2_656
H23C C20 3.5561 no 2_656
H23C C28 3.1536 no 2_656
H23C H7A 3.5546 no 2_656
H23C H20B 3.0097 no 2_656
H23C H20C 3.2650 no 2_656
H23C H28 2.4777 no 2_656
H23C H30 3.3993 no 2_656
H24 C7 3.5245 no 2_656
H24 C8 3.4202 no 1_465
H24 C19 3.5069 no 2_656
H24 C21 3.2168 no 1_465
H24 H7B 3.5141 no 2_656
H24 H7C 2.7792 no 2_656
H24 H8 3.0621 no 1_465
H24 H15 3.4289 no 1_465
H24 H19C 2.6571 no 2_656
H24 H20A 3.0956 no 2_656
H24 H20C 3.5379 no 2_656
H24 H21A 2.6863 no 1_465
H24 H21B 3.5465 no 1_465
H24 H21C 2.9673 no 1_465
H25 C9 3.4706 no 1_545
H25 C33 2.9370 no 1_545
H25 H9A 3.5550 no 1_545
H25 H9B 2.9266 no 1_545
H25 H9C 3.3939 no 1_545
H25 H19A 3.0253 no 2_746
H25 H29B 3.3797 no 2_747
H25 H33A 2.7511 no 1_545
H25 H33B 3.2698 no 1_545
H25 H33C 2.3784 no 1_545
H26A C17 3.3837 no .
H26A C27 3.1624 no 2_647
H26A H8 3.3143 no 2_757
H26A H11A 3.4132 no .
H26A H17A 2.4775 no .
H26A H27A 2.9553 no 2_647
H26A H27B 2.6543 no 2_647
H26A H27C 3.4022 no 2_647
H26A H33A 2.9245 no 2_747
H26B H14 2.8850 no 1_545
H26B H27B 2.8806 no 2_647
H26B H29B 3.3294 no 2_747
H26B H33A 3.1428 no 2_747
H26C O35 2.8276 no .
H26C C11 3.3678 no .
H26C H11A 2.6233 no .
H26C H13 3.3527 no .
H26C H14 3.2460 no 1_545
H26C H17A 2.8648 no .
H26C H27B 3.2662 no 2_647
H27A C17 3.4330 no 2_657
H27A H8 3.0854 no 1_465
H27A H11A 3.1684 no 2_657
H27A H17A 3.1988 no 2_657
H27A H17B 2.8780 no 2_657
H27A H26A 2.9553 no 2_657
H27B C26 3.0965 no 2_657
H27B C29 3.3795 no 1_455
H27B H11A 3.1480 no 2_657
H27B H14 2.9700 no 2_647
H27B H26A 2.6543 no 2_657
H27B H26B 2.8806 no 2_657
H27B H26C 3.2662 no 2_657
H27B H29B 3.5254 no 1_455
H27B H29C 2.5160 no 1_455
H27B H33A 3.1966 no 1_455
H27C O34 3.1302 no 1_455
H27C N32 3.4645 no 1_455
H27C H32 3.0817 no 1_455
H27C H8 3.3164 no 1_465
H27C H26A 3.4022 no 2_657
H27C H29C 2.9478 no 1_455
H27C H33A 2.9142 no 1_455
H28 O35 2.9351 no .
H28 C23 3.1280 no 2_646
H28 H14 3.5141 no 1_545
H28 H23A 3.5977 no 2_646
H28 H23B 2.9487 no 2_646
H28 H23C 2.4777 no 2_646
H29A C10 3.5846 no 2_747
H29A C17 3.3534 no 2_747
H29A C33 3.3108 no 2_747
H29A H10 2.7046 no 2_747
H29A H11C 3.0407 no 1_655
H29A H17A 3.2586 no 2_747
H29A H17C 2.6012 no 2_747
H29A H33A 3.3004 no 2_747
H29A H33B 2.4975 no 2_747
H29B C10 3.3039 no 2_747
H29B C25 3.4010 no 2_757
H29B C33 3.5756 no 2_747
H29B H10 2.4959 no 2_747
H29B H14 3.1810 no 2_747
H29B H25 3.3797 no 2_757
H29B H26B 3.3294 no 2_757
H29B H27B 3.5254 no 1_655
H29B H33A 3.3654 no 2_747
H29B H33B 3.0184 no 2_747
H29C C10 3.5666 no 2_747
H29C C11 3.3962 no 1_655
H29C C27 3.0522 no 1_655
H29C H10 2.9233 no 2_747
H29C H11C 2.5917 no 1_655
H29C H14 3.2714 no 2_747
H29C H17C 3.3345 no 2_747
H29C H27B 2.5160 no 1_655
H29C H27C 2.9478 no 1_655
H30 C9 3.2362 no 1_545
H30 C10 3.1061 no 1_545
H30 C14 3.0570 no 1_545
H30 C23 3.5973 no 2_646
H30 H9A 3.0785 no 1_545
H30 H9B 3.3774 no 1_545
H30 H9C 2.7447 no 1_545
H30 H10 3.1097 no 1_545
H30 H14 3.0265 no 1_545
H30 H20B 3.2365 no 2_646
H30 H23B 2.9297 no 2_646
H30 H23C 3.3993 no 2_646
H33A C25 3.5044 no 1_565
H33A C26 3.4280 no 2_757
H33A C27 3.4710 no 1_655
H33A H25 2.7511 no 1_565
H33A H26A 2.9245 no 2_757
H33A H26B 3.1428 no 2_757
H33A H27B 3.1966 no 1_655
H33A H27C 2.9142 no 1_655
H33A H29A 3.3004 no 2_757
H33A H29B 3.3654 no 2_757
H33B O35 3.5929 no .
H33B C13 3.5605 no .
H33B C29 3.1772 no 2_757
H33B H10 2.9177 no .
H33B H13 2.6082 no .
H33B H17A 3.0027 no .
H33B H17C 3.4689 no .
H33B H25 3.2698 no 1_565
H33B H29A 2.4975 no 2_757
H33B H29B 3.0184 no 2_757
H33C O35 2.9574 no .
H33C C9 3.2890 no .
H33C C25 3.3036 no 1_565
H33C H9B 2.4663 no .
H33C H9C 3.2946 no .
H33C H10 3.4945 no .
H33C H13 2.8749 no .
H33C H25 2.3784 no 1_565

loop_
_geom_hbond_atom_site_label_D
_geom_hbond_atom_site_label_H
_geom_hbond_atom_site_label_A
_geom_hbond_site_symmetry_A
_geom_hbond_distance_DA
_geom_hbond_distance_DH
_geom_hbond_distance_HA
_geom_hbond_angle_DHA
_geom_hbond_publ_flag
N6 H6 O34 1_455 2.867(3) 0.880 2.003 167.1 no

loop_
_geom_torsion_atom_site_label_1
_geom_torsion_atom_site_label_2
_geom_torsion_atom_site_label_3
_geom_torsion_atom_site_label_4
_geom_torsion
_geom_torsion_publ_flag
C11 Sn1 C13 N6 20.60(16) no
C11 Sn1 C13 C5 147.36(12) no
C17 Sn1 C13 N6 138.67(15) no
C17 Sn1 C13 C5 -94.58(15) no
C27 Sn1 C13 N6 -100.72(15) no
C27 Sn1 C13 C5 26.04(15) no
C26 Sn2 C16 N32 -166.80(14) no
C26 Sn2 C16 C12 -40.26(16) no
C29 Sn2 C16 N32 -49.81(17) no
C29 Sn2 C16 C12 76.74(16) no
C33 Sn2 C16 N32 66.49(17) no
C33 Sn2 C16 C12 -166.97(14) no
O1 S1 N32 C16 38.5(2) no
O1 S1 C3 C7 -49.30(18) no
O1 S1 C3 C19 69.96(17) no
O1 S1 C3 C21 -171.54(15) no
O34 S1 N32 C16 165.55(17) no
O34 S1 C3 C7 -178.17(13) no
O34 S1 C3 C19 -58.91(15) no
O34 S1 C3 C21 59.59(19) no
N32 S1 C3 C7 69.20(16) no
N32 S1 C3 C19 -171.54(12) no
N32 S1 C3 C21 -53.04(19) no
C3 S1 N32 C16 -79.3(2) no
O31 S2 N6 C13 157.93(17) no
O31 S2 C4 C9 -177.30(15) no
O31 S2 C4 C20 -58.01(16) no
O31 S2 C4 C23 61.08(18) no
O35 S2 N6 C13 29.5(2) no
O35 S2 C4 C9 -47.61(19) no
O35 S2 C4 C20 71.68(15) no
O35 S2 C4 C23 -169.23(14) no
N6 S2 C4 C9 69.35(17) no
N6 S2 C4 C20 -171.36(11) no
N6 S2 C4 C23 -52.26(17) no
C4 S2 N6 C13 -87.13(19) no
S2 N6 C13 Sn1 -124.11(19) no
S2 N6 C13 C5 112.2(2) no
S1 N32 C16 Sn2 -128.24(17) no
S1 N32 C16 C12 108.6(2) no
C10 C5 C13 Sn1 89.3(3) no
C10 C5 C13 N6 -146.9(3) no
C13 C5 C10 C14 -177.5(3) no
C10 C5 C18 C24 1.1(5) no
C18 C5 C10 C14 -1.0(5) no
C13 C5 C18 C24 177.5(3) no
C18 C5 C13 Sn1 -87.1(3) no
C18 C5 C13 N6 36.7(4) no
C15 C8 C25 C30 -0.8(6) no
C25 C8 C15 C12 0.6(6) no
C5 C10 C14 C22 0.4(6) no
C15 C12 C16 Sn2 -90.0(3) no
C15 C12 C16 N32 33.6(4) no
C16 C12 C15 C8 176.2(3) no
C15 C12 C28 C30 -1.3(5) no
C28 C12 C15 C8 0.4(5) no
C16 C12 C28 C30 -177.3(2) no
C28 C12 C16 Sn2 85.8(3) no
C28 C12 C16 N32 -150.7(2) no
C10 C14 C22 C24 0.1(6) no
C5 C18 C24 C22 -0.6(5) no
C14 C22 C24 C18 -0.0(5) no
C8 C25 C30 C28 -0.1(6) no
C12 C28 C30 C25 1.2(5) no
